data_2205432
loop_
_publ_author_name
'Humphreys, Steven'
'Watkin, David J.'
'Sanjayan, Gangadharar J.'
'Tranter, George E.'
'Edwards, Alison A.'
'Fleet, George W. J.'

_publ_section_title
;Isopropyl
 2,5-anhydro-4-(2,5-anhydro-4-azido-3-<i>O</i>-<i>tert</i>-butyldiphenylsilyl-4-deoxy-<small>L</small>-ribonylamino)-3-<i>O</i>-<i>tert</i>-butyldiphenylsilyl-4-deoxy-<small>L</small>-ribonate
;
_journal_issue 4
_journal_name_full 'Acta Crystallographica Section E'
_journal_page_first o918
_journal_page_last o919
_journal_paper_doi 10.1107/S1600536805006689
_journal_volume 61
_journal_year 2005
_chemical_formula_iupac 'C45 H56 N4 O7 Si2'
_chemical_formula_moiety 'C45 H56 N4 O7 Si2'
_chemical_formula_sum 'C45 H56 N4 O7 Si2'
_chemical_formula_weight 821.13
_space_group_IT_number 4
_symmetry_cell_setting monoclinic
_symmetry_space_group_name_Hall 'P 2yb'
_symmetry_space_group_name_H-M 'P 1 21 1'
_atom_sites_solution_hydrogens geom
_atom_sites_solution_primary direct
_cell_angle_alpha 90
_cell_angle_beta 102.7868(10)
_cell_angle_gamma 90
_cell_formula_units_Z 2
_cell_length_a 15.4548(4)
_cell_length_b 9.0111(2)
_cell_length_c 16.4767(5)
_cell_measurement_reflns_used 4658
_cell_measurement_temperature 190
_cell_measurement_theta_max 30
_cell_measurement_theta_min 5
_cell_volume 2237.72(10)
_computing_cell_refinement 'DENZO/SCALEPACK (Otwinowski & Minor, 1997)'
_computing_data_collection 'COLLECT (Nonius, 2001)'
_computing_data_reduction DENZO/SCALEPACK
_computing_molecular_graphics 'CAMERON (Watkin et al., 1996)'
_computing_publication_material CRYSTALS
_computing_structure_refinement 'CRYSTALS (Betteridge et al., 2003)'
_computing_structure_solution 'SIR92 (Altomare et al., 1994)'
_diffrn_ambient_temperature 190
_diffrn_measured_fraction_theta_full 0.983
_diffrn_measured_fraction_theta_max 0.979
_diffrn_measurement_device_type 'Nonius KappaCCD'
_diffrn_measurement_method \w
_diffrn_radiation_monochromator graphite
_diffrn_radiation_type 'Mo K\a'
_diffrn_radiation_wavelength 0.71073
_diffrn_reflns_av_R_equivalents 0.057
_diffrn_reflns_limit_h_max 21
_diffrn_reflns_limit_h_min -21
_diffrn_reflns_limit_k_max 8
_diffrn_reflns_limit_k_min -12
_diffrn_reflns_limit_l_max 23
_diffrn_reflns_limit_l_min -23
_diffrn_reflns_number 23431
_diffrn_reflns_theta_full 26.722
_diffrn_reflns_theta_max 30.025
_diffrn_reflns_theta_min 5.135
_diffrn_standards_number 0
_exptl_absorpt_coefficient_mu 0.132
_exptl_absorpt_correction_T_max 0.97
_exptl_absorpt_correction_T_min 0.96
_exptl_absorpt_correction_type multi-scan
_exptl_absorpt_process_details '(DENZO/SCALEPACK; Otwinowski & Minor, 1997)'
_exptl_crystal_colour colourless
_exptl_crystal_density_diffrn 1.219
_exptl_crystal_description prism
_exptl_crystal_F_000 876
_exptl_crystal_size_max 0.80
_exptl_crystal_size_mid 0.30
_exptl_crystal_size_min 0.20
_refine_diff_density_max 0.57
_refine_diff_density_min -0.48
_refine_ls_extinction_method None
_refine_ls_goodness_of_fit_ref 0.9886
_refine_ls_hydrogen_treatment constr
_refine_ls_matrix_type full
_refine_ls_number_parameters 550
_refine_ls_number_reflns 6788
_refine_ls_number_restraints 44
_refine_ls_R_factor_all 0.0848
_refine_ls_R_factor_gt 0.0848
_refine_ls_shift/su_max 0.000657
_refine_ls_structure_factor_coef Fsqd
_refine_ls_weighting_details 'w = 1/[\s^2^(F^2^) + 0.03 + 1.13P] where P = [max(Fo^2^,0) + 2Fc^2^]/3'
_refine_ls_weighting_scheme calc
_refine_ls_wR_factor_all 0.1191
_refine_ls_wR_factor_gt 0.1191
_refine_ls_wR_factor_ref 0.1191
_reflns_number_gt 6788
_reflns_number_total 6788
_reflns_threshold_expression I>-3\s(I)
_cod_data_source_file cf6411.cif
_cod_data_source_block 1
_cod_original_sg_symbol_H-M 'P 21 '
_cod_database_code 2205432
_cod_database_fobs_code 2205432

loop_
_symmetry_equiv_pos_as_xyz
x,y,z
-x,y+1/2,-z

loop_
_atom_site_label
_atom_site_fract_x
_atom_site_fract_y
_atom_site_fract_z
_atom_site_U_iso_or_equiv
_atom_site_adp_type
_atom_site_occupancy
_atom_site_disorder_assembly
_atom_site_disorder_group
_atom_site_type_symbol
Si1 0.14482(6) 0.36845(13) 0.25970(5) 0.0362 Uani 1.0000 . . Si
Si18 0.28747(5) 0.47285(12) 0.84360(5) 0.0307 Uani 1.0000 . . Si
C3 0.2651(2) 0.4364(5) 0.40455(19) 0.0467 Uani 1.0000 . . C
C4 0.3032(2) 0.5867(5) 0.4362(2) 0.0430 Uani 1.0000 . . C
C6 0.4197(3) 0.4315(8) 0.4285(3) 0.0948 Uani 1.0000 . . C
C7 0.3418(4) 0.3372(7) 0.4321(3) 0.0865 Uani 1.0000 . . C
C13 0.2785(2) 0.6316(5) 0.5169(2) 0.0446 Uani 1.0000 . . C
C15 0.3333(2) 0.7119(4) 0.66015(18) 0.0336 Uani 1.0000 . . C
C16 0.36860(18) 0.5938(3) 0.72532(17) 0.0289 Uani 1.0000 . . C
C19 0.1894(2) 0.5551(4) 0.87813(19) 0.0349 Uani 1.0000 . . C
C20 0.1216(2) 0.6032(5) 0.7992(2) 0.0490 Uani 1.0000 . . C
C21 0.1462(2) 0.4374(5) 0.9232(2) 0.0478 Uani 1.0000 . . C
C22 0.2133(2) 0.6925(4) 0.9332(2) 0.0457 Uani 1.0000 . . C
C23 0.2496(2) 0.3135(4) 0.7724(2) 0.0365 Uani 1.0000 . . C
C24 0.2086(2) 0.3349(4) 0.6880(2) 0.0454 Uani 1.0000 . . C
C25 0.1747(3) 0.2164(5) 0.6373(3) 0.0627 Uani 1.0000 . . C
C26 0.1804(3) 0.0739(6) 0.6688(4) 0.0761 Uani 1.0000 . . C
C27 0.2187(3) 0.0508(5) 0.7508(4) 0.0759 Uani 1.0000 . . C
C28 0.2530(3) 0.1678(4) 0.8019(3) 0.0576 Uani 1.0000 . . C
C29 0.3823(2) 0.4158(4) 0.9299(2) 0.0415 Uani 1.0000 . . C
C30 0.3861(3) 0.4411(5) 1.0152(2) 0.0595 Uani 1.0000 . . C
C31 0.4627(3) 0.4083(6) 1.0747(3) 0.0714 Uani 1.0000 . . C
C32 0.5356(3) 0.3520(6) 1.0510(3) 0.0677 Uani 1.0000 . . C
C33 0.5317(3) 0.3236(8) 0.9700(3) 0.0955 Uani 1.0000 . . C
C34 0.4561(3) 0.3576(7) 0.9103(3) 0.0764 Uani 1.0000 . . C
C35 0.4674(2) 0.6379(4) 0.7527(2) 0.0349 Uani 1.0000 . . C
C37 0.3888(2) 0.8455(4) 0.6941(2) 0.0433 Uani 1.0000 . . C
C38 0.5238(2) 0.5435(4) 0.7081(2) 0.0391 Uani 1.0000 . . C
C41 0.6082(3) 0.3190(5) 0.7176(3) 0.0688 Uani 1.0000 . . C
C42 0.7008(3) 0.3848(7) 0.7285(3) 0.0835 Uani 1.0000 . . C
C43 0.6078(5) 0.1813(7) 0.7669(5) 0.1347 Uani 1.0000 . . C
C45 0.0883(2) 0.2542(4) 0.3279(2) 0.0371 Uani 1.0000 . . C
C46 0.0226(2) 0.3088(4) 0.3664(2) 0.0442 Uani 1.0000 . . C
C47 -0.0166(2) 0.2214(5) 0.4169(2) 0.0461 Uani 1.0000 . . C
C48 0.0097(3) 0.0756(5) 0.4313(2) 0.0504 Uani 1.0000 . . C
C49 0.0742(3) 0.0193(5) 0.3963(3) 0.0606 Uani 1.0000 . . C
C50 0.1126(3) 0.1068(5) 0.3437(2) 0.0526 Uani 1.0000 . . C
C51 0.1797(2) 0.2446(4) 0.18129(19) 0.0401 Uani 1.0000 . . C
C52 0.2645(2) 0.2492(5) 0.1659(2) 0.0462 Uani 1.0000 . . C
C53 0.2874(3) 0.1602(5) 0.1050(2) 0.0587 Uani 1.0000 . . C
C54 0.2272(3) 0.0654(5) 0.0587(2) 0.0628 Uani 1.0000 . . C
C55 0.1428(3) 0.0575(6) 0.0725(2) 0.0629 Uani 1.0000 . . C
C56 0.1200(3) 0.1459(5) 0.1330(2) 0.0562 Uani 1.0000 . . C
C57 0.0774(2) 0.5299(4) 0.2059(2) 0.0433 Uani 1.0000 . . C
C58 -0.0142(3) 0.4788(5) 0.1571(3) 0.0600 Uani 1.0000 . . C
C59 0.0653(3) 0.6531(5) 0.2669(2) 0.0562 Uani 1.0000 . . C
C60 0.1279(3) 0.5981(5) 0.1436(3) 0.0672 Uani 1.0000 . . C
O2 0.23825(14) 0.4387(3) 0.31647(13) 0.0472 Uani 1.0000 . . O
O5 0.39594(17) 0.5793(4) 0.44477(16) 0.0661 Uani 1.0000 . . O
O17 0.32402(13) 0.6086(2) 0.79167(12) 0.0306 Uani 1.0000 . . O
O36 0.47512(16) 0.7875(3) 0.72919(16) 0.0468 Uani 1.0000 . . O
O39 0.53825(16) 0.5705(3) 0.64113(15) 0.0547 Uani 1.0000 . . O
O40 0.55231(18) 0.4244(3) 0.75264(17) 0.0572 Uani 1.0000 . . O
O44 0.20056(16) 0.6364(5) 0.52043(17) 0.0807 Uani 1.0000 . . O
N14 0.34587(18) 0.6699(3) 0.57860(15) 0.0389 Uani 1.0000 . . N
N801 0.3204(6) 0.3119(13) 0.5206(5) 0.0860 Uani 0.4308 1 1 N
N802 0.3745(7) 0.2480(12) 0.5756(6) 0.0846 Uani 0.4321 1 1 N
N803 0.4213(7) 0.2048(14) 0.6321(7) 0.1022 Uani 0.4321 1 1 N
N901 0.3658(5) 0.2755(9) 0.5127(4) 0.0871 Uani 0.5692 1 2 N
N902 0.3353(5) 0.1546(9) 0.5120(5) 0.0871 Uani 0.5679 1 2 N
N903 0.3137(10) 0.0369(10) 0.5186(7) 0.1484 Uani 0.5679 1 2 N
H14 0.3979 0.6662 0.5705 0.0567 Uiso 1.0000 . . H
H31 0.2156 0.4073 0.4288 0.0666 Uiso 1.0000 . . H
H41 0.2805 0.6638 0.3945 0.0610 Uiso 1.0000 . . H
H61 0.4713 0.4017 0.4697 0.1317 Uiso 1.0000 . . H
H62 0.4323 0.4229 0.3736 0.1319 Uiso 1.0000 . . H
H71 0.3373 0.2510 0.3954 0.1191 Uiso 1.0000 . . H
H151 0.2710 0.7334 0.6569 0.0473 Uiso 1.0000 . . H
H161 0.3617 0.4943 0.7021 0.0408 Uiso 1.0000 . . H
H201 0.0704 0.6479 0.8153 0.0851 Uiso 1.0000 . . H
H202 0.1478 0.6748 0.7672 0.0853 Uiso 1.0000 . . H
H203 0.1016 0.5166 0.7650 0.0859 Uiso 1.0000 . . H
H211 0.0944 0.4798 0.9381 0.0897 Uiso 1.0000 . . H
H212 0.1877 0.4061 0.9743 0.0894 Uiso 1.0000 . . H
H213 0.1284 0.3527 0.8884 0.0898 Uiso 1.0000 . . H
H221 0.1607 0.7317 0.9477 0.0816 Uiso 1.0000 . . H
H222 0.2555 0.6685 0.9835 0.0818 Uiso 1.0000 . . H
H223 0.2376 0.7701 0.9029 0.0812 Uiso 1.0000 . . H
H241 0.2047 0.4306 0.6659 0.0643 Uiso 1.0000 . . H
H251 0.1484 0.2331 0.5815 0.0886 Uiso 1.0000 . . H
H261 0.1583 -0.0070 0.6345 0.1158 Uiso 1.0000 . . H
H271 0.2207 -0.0460 0.7715 0.1167 Uiso 1.0000 . . H
H281 0.2784 0.1516 0.8574 0.0871 Uiso 1.0000 . . H
H301 0.3350 0.4798 1.0327 0.0857 Uiso 1.0000 . . H
H311 0.4638 0.4238 1.1332 0.0998 Uiso 1.0000 . . H
H321 0.5882 0.3324 1.0900 0.0947 Uiso 1.0000 . . H
H331 0.5817 0.2813 0.9535 0.1379 Uiso 1.0000 . . H
H341 0.4551 0.3396 0.8523 0.1103 Uiso 1.0000 . . H
H351 0.4878 0.6242 0.8124 0.0492 Uiso 1.0000 . . H
H371 0.3643 0.8964 0.7368 0.0617 Uiso 1.0000 . . H
H372 0.3917 0.9152 0.6489 0.0621 Uiso 1.0000 . . H
H411 0.5820 0.3007 0.6581 0.1025 Uiso 1.0000 . . H
H421 0.7387 0.3125 0.7081 0.1486 Uiso 1.0000 . . H
H422 0.7237 0.4034 0.7882 0.1490 Uiso 1.0000 . . H
H423 0.6990 0.4780 0.6973 0.1492 Uiso 1.0000 . . H
H431 0.6491 0.1108 0.7523 0.2648 Uiso 1.0000 . . H
H432 0.6234 0.2051 0.8262 0.2649 Uiso 1.0000 . . H
H433 0.5473 0.1415 0.7523 0.2648 Uiso 1.0000 . . H
H461 0.0048 0.4084 0.3561 0.0645 Uiso 1.0000 . . H
H471 -0.0600 0.2605 0.4414 0.0677 Uiso 1.0000 . . H
H481 -0.0176 0.0162 0.4647 0.0749 Uiso 1.0000 . . H
H491 0.0917 -0.0796 0.4055 0.0899 Uiso 1.0000 . . H
H501 0.1562 0.0655 0.3196 0.0781 Uiso 1.0000 . . H
H521 0.3068 0.3167 0.1961 0.0669 Uiso 1.0000 . . H
H531 0.3451 0.1673 0.0961 0.0887 Uiso 1.0000 . . H
H541 0.2435 0.0030 0.0176 0.0914 Uiso 1.0000 . . H
H551 0.1011 -0.0076 0.0423 0.0898 Uiso 1.0000 . . H
H561 0.0628 0.1369 0.1429 0.0810 Uiso 1.0000 . . H
H581 -0.0436 0.5629 0.1266 0.1018 Uiso 1.0000 . . H
H582 -0.0492 0.4426 0.1953 0.1016 Uiso 1.0000 . . H
H583 -0.0064 0.4024 0.1172 0.1012 Uiso 1.0000 . . H
H591 0.0374 0.7392 0.2382 0.1018 Uiso 1.0000 . . H
H592 0.1215 0.6831 0.3018 0.1015 Uiso 1.0000 . . H
H593 0.0290 0.6155 0.3020 0.1015 Uiso 1.0000 . . H
H601 0.0962 0.6844 0.1176 0.1247 Uiso 1.0000 . . H
H602 0.1862 0.6269 0.1726 0.1244 Uiso 1.0000 . . H
H603 0.1321 0.5240 0.1025 0.1246 Uiso 1.0000 . . H

loop_
_atom_site_aniso_label
_atom_site_aniso_U_11
_atom_site_aniso_U_22
_atom_site_aniso_U_33
_atom_site_aniso_U_12
_atom_site_aniso_U_13
_atom_site_aniso_U_23
Si1 0.0301(4) 0.0519(5) 0.0278(4) -0.0106(4) 0.0094(3) -0.0050(4)
Si18 0.0261(4) 0.0375(4) 0.0287(4) 0.0061(4) 0.0064(3) 0.0041(4)
C3 0.0413(18) 0.074(3) 0.0255(16) -0.0136(18) 0.0085(14) -0.0082(17)
C4 0.0309(16) 0.072(2) 0.0262(16) -0.0068(18) 0.0072(13) -0.0059(17)
C6 0.047(3) 0.154(6) 0.077(3) 0.026(3) -0.001(2) -0.034(4)
C7 0.086(3) 0.088(3) 0.071(2) 0.021(2) -0.013(2) 0.005(2)
C13 0.0343(17) 0.068(2) 0.0309(17) 0.0036(18) 0.0071(14) -0.0052(17)
C15 0.0327(16) 0.0425(17) 0.0262(15) 0.0021(14) 0.0077(12) -0.0025(13)
C16 0.0273(14) 0.0320(15) 0.0273(14) 0.0003(13) 0.0062(11) -0.0046(12)
C19 0.0257(14) 0.0460(18) 0.0335(16) 0.0061(14) 0.0076(12) 0.0022(14)
C20 0.0342(17) 0.066(2) 0.0439(19) 0.0204(18) 0.0034(15) 0.0020(19)
C21 0.0384(18) 0.060(2) 0.050(2) -0.0010(17) 0.0196(16) 0.0018(18)
C22 0.0429(19) 0.051(2) 0.046(2) 0.0071(17) 0.0144(16) -0.0057(17)
C23 0.0319(16) 0.0374(16) 0.0434(19) 0.0022(14) 0.0154(14) -0.0011(14)
C24 0.0378(18) 0.047(2) 0.052(2) -0.0059(16) 0.0108(16) -0.0085(17)
C25 0.042(2) 0.071(3) 0.074(3) -0.015(2) 0.010(2) -0.028(2)
C26 0.058(3) 0.056(3) 0.124(5) -0.018(2) 0.041(3) -0.036(3)
C27 0.076(3) 0.034(2) 0.133(5) -0.008(2) 0.056(3) -0.007(3)
C28 0.061(3) 0.042(2) 0.080(3) 0.0063(19) 0.038(2) 0.008(2)
C29 0.0333(17) 0.054(2) 0.0372(18) 0.0125(15) 0.0083(13) 0.0156(16)
C30 0.049(2) 0.081(3) 0.046(2) 0.019(2) 0.0052(17) 0.005(2)
C31 0.066(3) 0.100(4) 0.041(2) 0.025(3) -0.0049(19) 0.007(2)
C32 0.042(2) 0.108(4) 0.047(2) 0.021(3) -0.0032(17) 0.023(3)
C33 0.060(3) 0.161(6) 0.062(3) 0.062(4) 0.005(2) 0.021(3)
C34 0.054(2) 0.123(4) 0.051(2) 0.043(3) 0.010(2) 0.017(3)
C35 0.0313(16) 0.0374(17) 0.0359(17) 0.0029(14) 0.0072(13) -0.0033(14)
C37 0.052(2) 0.0348(18) 0.0410(19) 0.0035(17) 0.0068(16) -0.0013(15)
C38 0.0259(15) 0.0484(19) 0.044(2) -0.0010(15) 0.0091(14) -0.0041(16)
C41 0.078(3) 0.059(3) 0.080(3) 0.031(2) 0.041(3) 0.002(2)
C42 0.060(3) 0.098(4) 0.094(4) 0.030(3) 0.020(2) -0.023(3)
C43 0.183(7) 0.078(4) 0.180(7) 0.063(5) 0.118(6) 0.047(5)
C45 0.0295(16) 0.050(2) 0.0320(17) -0.0049(15) 0.0076(13) -0.0029(15)
C46 0.0388(18) 0.052(2) 0.0434(19) -0.0007(16) 0.0131(15) 0.0021(16)
C47 0.0363(18) 0.064(2) 0.042(2) -0.0079(18) 0.0167(15) -0.0026(18)
C48 0.056(2) 0.059(2) 0.0397(19) -0.017(2) 0.0175(17) 0.0032(18)
C49 0.079(3) 0.047(2) 0.061(3) 0.005(2) 0.029(2) 0.0083(19)
C50 0.052(2) 0.056(2) 0.055(2) 0.009(2) 0.0238(18) 0.0039(19)
C51 0.0392(18) 0.056(2) 0.0262(16) -0.0044(17) 0.0105(13) -0.0029(15)
C52 0.0410(19) 0.062(2) 0.0381(19) -0.0062(18) 0.0140(15) -0.0016(17)
C53 0.056(2) 0.078(3) 0.051(2) 0.006(2) 0.0302(19) 0.001(2)
C54 0.089(3) 0.063(3) 0.040(2) 0.009(3) 0.023(2) -0.007(2)
C55 0.070(3) 0.077(3) 0.041(2) -0.006(2) 0.0107(19) -0.020(2)
C56 0.049(2) 0.077(3) 0.043(2) -0.009(2) 0.0116(17) -0.016(2)
C57 0.0455(19) 0.050(2) 0.0340(17) -0.0123(17) 0.0081(15) -0.0013(16)
C58 0.058(2) 0.053(2) 0.059(2) -0.005(2) -0.0074(19) 0.002(2)
C59 0.062(2) 0.054(2) 0.055(2) -0.004(2) 0.017(2) -0.009(2)
C60 0.086(3) 0.066(3) 0.056(3) -0.019(3) 0.029(2) 0.007(2)
O2 0.0366(12) 0.0813(19) 0.0247(11) -0.0217(13) 0.0086(9) -0.0097(12)
O5 0.0412(14) 0.119(3) 0.0437(15) -0.0256(17) 0.0210(12) -0.0300(17)
O17 0.0340(11) 0.0350(11) 0.0245(10) 0.0047(9) 0.0098(8) 0.0008(9)
O36 0.0402(13) 0.0353(12) 0.0605(16) -0.0061(11) 0.0018(11) -0.0033(11)
O39 0.0489(14) 0.0752(19) 0.0448(14) 0.0122(15) 0.0206(12) 0.0038(14)
O40 0.0635(17) 0.0518(15) 0.0650(17) 0.0255(14) 0.0327(14) 0.0109(13)
O44 0.0306(13) 0.160(4) 0.0494(16) 0.0069(18) 0.0052(11) -0.038(2)
N14 0.0339(14) 0.0620(18) 0.0219(13) -0.0014(13) 0.0082(11) -0.0049(12)
N801 0.085(3) 0.087(3) 0.071(2) 0.020(2) -0.013(2) 0.007(2)
N802 0.084(3) 0.086(3) 0.070(2) 0.020(3) -0.012(2) 0.008(2)
N803 0.085(7) 0.119(10) 0.106(8) -0.027(7) 0.028(6) 0.016(8)
N901 0.087(3) 0.089(3) 0.071(2) 0.021(2) -0.013(2) 0.006(2)
N902 0.087(3) 0.089(3) 0.071(2) 0.021(2) -0.013(2) 0.006(2)
N903 0.245(15) 0.071(6) 0.118(8) 0.006(8) 0.018(8) 0.032(6)

loop_
_atom_type_symbol
_atom_type_scat_dispersion_real
_atom_type_scat_dispersion_imag
_atom_type_scat_source
C 0.0033 0.0016 'International Tables Vol C 4.2.6.8 and 6.1.1.4'
O 0.0106 0.0060 'International Tables Vol C 4.2.6.8 and 6.1.1.4'
N 0.0061 0.0033 'International Tables Vol C 4.2.6.8 and 6.1.1.4'
Si 0.0817 0.0704 'International Tables Vol C 4.2.6.8 and 6.1.1.4'
H 0.0000 0.0000 'International Tables Vol C 4.2.6.8 and 6.1.1.4'

loop_
_geom_angle_atom_site_label_1
_geom_angle_atom_site_label_2
_geom_angle_atom_site_label_3
_geom_angle
_geom_angle_publ_flag
C45 Si1 C51 109.19(16) no
C45 Si1 C57 114.94(15) no
C51 Si1 C57 110.32(15) no
C45 Si1 O2 109.50(13) no
C51 Si1 O2 105.56(13) no
C57 Si1 O2 106.89(15) no
C19 Si18 C23 109.35(15) no
C19 Si18 C29 115.16(14) no
C23 Si18 C29 110.50(16) no
C19 Si18 O17 104.69(13) no
C23 Si18 O17 109.76(13) no
C29 Si18 O17 107.13(13) no
C4 C3 C7 102.2(3) no
C4 C3 O2 109.9(3) no
C7 C3 O2 110.9(3) no
C4 C3 H31 112.2 no
C7 C3 H31 111.2 no
O2 C3 H31 110.1 no
C3 C4 C13 112.6(3) no
C3 C4 O5 107.4(3) no
C13 C4 O5 111.8(3) no
C3 C4 H41 109.7 no
C13 C4 H41 107.7 no
O5 C4 H41 107.4 no
C7 C6 O5 106.4(4) no
C7 C6 H61 111.4 no
O5 C6 H61 109.7 no
C7 C6 H62 108.8 no
O5 C6 H62 111.3 no
H61 C6 H62 109.2 no
C6 C7 C3 104.2(5) no
C6 C7 N801 117.1(6) no
C3 C7 N801 93.1(4) no
C6 C7 H71 112.2 no
C3 C7 H71 110.5 no
N801 C7 H71 117.0 no
C6 C7 C3 104.2(5) no
C6 C7 N901 102.5(5) no
C3 C7 N901 123.7(5) no
C6 C7 H71 112.2 no
C3 C7 H71 110.5 no
N901 C7 H71 103.6 no
C4 C13 O44 119.6(3) no
C4 C13 N14 115.7(3) no
O44 C13 N14 124.7(3) no
C16 C15 C37 102.1(2) no
C16 C15 N14 111.7(3) no
C37 C15 N14 111.7(3) no
C16 C15 H151 112.0 no
C37 C15 H151 109.6 no
N14 C15 H151 109.6 no
C15 C16 C35 101.7(2) no
C15 C16 O17 108.5(2) no
C35 C16 O17 111.5(2) no
C15 C16 H161 112.1 no
C35 C16 H161 111.6 no
O17 C16 H161 111.1 no
Si18 C19 C20 107.3(2) no
Si18 C19 C21 109.9(2) no
C20 C19 C21 108.4(3) no
Si18 C19 C22 113.1(2) no
C20 C19 C22 107.6(3) no
C21 C19 C22 110.3(3) no
C19 C20 H201 109.1 no
C19 C20 H202 110.9 no
H201 C20 H202 109.4 no
C19 C20 H203 109.5 no
H201 C20 H203 108.4 no
H202 C20 H203 109.7 no
C19 C21 H211 109.0 no
C19 C21 H212 110.1 no
H211 C21 H212 108.4 no
C19 C21 H213 111.2 no
H211 C21 H213 108.8 no
H212 C21 H213 109.3 no
C19 C22 H221 109.7 no
C19 C22 H222 111.0 no
H221 C22 H222 108.5 no
C19 C22 H223 110.1 no
H221 C22 H223 107.8 no
H222 C22 H223 109.7 no
Si18 C23 C24 121.7(3) no
Si18 C23 C28 121.5(3) no
C24 C23 C28 116.6(3) no
C23 C24 C25 121.2(4) no
C23 C24 H241 119.2 no
C25 C24 H241 119.6 no
C24 C25 C26 120.4(5) no
C24 C25 H251 119.6 no
C26 C25 H251 120.0 no
C25 C26 C27 119.4(4) no
C25 C26 H261 120.8 no
C27 C26 H261 119.8 no
C26 C27 C28 120.8(4) no
C26 C27 H271 118.4 no
C28 C27 H271 120.9 no
C23 C28 C27 121.7(4) no
C23 C28 H281 118.0 no
C27 C28 H281 120.3 no
Si18 C29 C30 124.3(3) no
Si18 C29 C34 118.9(3) no
C30 C29 C34 116.6(3) no
C29 C30 C31 120.6(4) no
C29 C30 H301 120.0 no
C31 C30 H301 119.4 no
C30 C31 C32 120.1(4) no
C30 C31 H311 119.6 no
C32 C31 H311 120.2 no
C31 C32 C33 119.6(4) no
C31 C32 H321 121.2 no
C33 C32 H321 119.1 no
C32 C33 C34 120.5(4) no
C32 C33 H331 119.8 no
C34 C33 H331 119.7 no
C33 C34 C29 122.5(4) no
C33 C34 H341 119.4 no
C29 C34 H341 118.1 no
C16 C35 C38 110.5(3) no
C16 C35 O36 107.6(3) no
C38 C35 O36 108.0(3) no
C16 C35 H351 110.0 no
C38 C35 H351 109.1 no
O36 C35 H351 111.7 no
C15 C37 O36 105.1(3) no
C15 C37 H371 111.0 no
O36 C37 H371 110.7 no
C15 C37 H372 110.2 no
O36 C37 H372 110.3 no
H371 C37 H372 109.5 no
C35 C38 O39 125.1(3) no
C35 C38 O40 110.0(3) no
O39 C38 O40 124.8(3) no
C42 C41 C43 112.3(5) no
C42 C41 O40 108.5(4) no
C43 C41 O40 104.5(3) no
C42 C41 H411 110.4 no
C43 C41 H411 110.7 no
O40 C41 H411 110.3 no
C41 C42 H421 108.5 no
C41 C42 H422 107.8 no
H421 C42 H422 110.1 no
C41 C42 H423 110.8 no
H421 C42 H423 109.7 no
H422 C42 H423 109.9 no
C41 C43 H431 109.3 no
C41 C43 H432 109.5 no
H431 C43 H432 111.3 no
C41 C43 H433 106.9 no
H431 C43 H433 110.1 no
H432 C43 H433 109.8 no
Si1 C45 C46 124.0(3) no
Si1 C45 C50 119.7(3) no
C46 C45 C50 116.3(3) no
C45 C46 C47 122.1(4) no
C45 C46 H461 117.7 no
C47 C46 H461 120.1 no
C46 C47 C48 119.7(3) no
C46 C47 H471 120.1 no
C48 C47 H471 120.2 no
C47 C48 C49 120.0(3) no
C47 C48 H481 119.6 no
C49 C48 H481 120.5 no
C48 C49 C50 120.4(4) no
C48 C49 H491 120.0 no
C50 C49 H491 119.5 no
C49 C50 C45 121.5(4) no
C49 C50 H501 119.0 no
C45 C50 H501 119.5 no
Si1 C51 C52 122.3(3) no
Si1 C51 C56 121.2(3) no
C52 C51 C56 116.4(3) no
C51 C52 C53 121.0(4) no
C51 C52 H521 119.3 no
C53 C52 H521 119.6 no
C52 C53 C54 121.0(4) no
C52 C53 H531 118.4 no
C54 C53 H531 120.7 no
C53 C54 C55 119.6(4) no
C53 C54 H541 120.8 no
C55 C54 H541 119.6 no
C54 C55 C56 119.5(4) no
C54 C55 H551 120.9 no
C56 C55 H551 119.6 no
C51 C56 C55 122.5(4) no
C51 C56 H561 119.0 no
C55 C56 H561 118.5 no
Si1 C57 C58 111.3(3) no
Si1 C57 C59 112.5(2) no
C58 C57 C59 109.2(3) no
Si1 C57 C60 108.0(3) no
C58 C57 C60 108.3(3) no
C59 C57 C60 107.4(3) no
C57 C58 H581 108.1 no
C57 C58 H582 109.9 no
H581 C58 H582 109.6 no
C57 C58 H583 109.1 no
H581 C58 H583 108.6 no
H582 C58 H583 111.6 no
C57 C59 H591 111.5 no
C57 C59 H592 111.6 no
H591 C59 H592 108.2 no
C57 C59 H593 108.2 no
H591 C59 H593 109.0 no
H592 C59 H593 108.2 no
C57 C60 H601 109.5 no
C57 C60 H602 109.6 no
H601 C60 H602 109.4 no
C57 C60 H603 108.2 no
H601 C60 H603 110.6 no
H602 C60 H603 109.5 no
C3 O2 Si1 126.2(2) no
C6 O5 C4 109.0(3) no
C16 O17 Si18 127.19(19) no
C37 O36 C35 109.4(2) no
C41 O40 C38 117.1(3) no
C15 N14 C13 122.2(3) no
C15 N14 H14 119.0 no
C13 N14 H14 118.7 no
C7 N801 N802 119.9(7) no
N801 N802 N803 170.7(14) no
C7 N901 N902 109.4(6) no
N901 N902 N903 172.5(11) no

loop_
_geom_bond_atom_site_label_1
_geom_bond_atom_site_label_2
_geom_bond_distance
_geom_bond_publ_flag
Si1 C45 1.876(3) no
Si1 C51 1.874(3) no
Si1 C57 1.892(4) no
Si1 O2 1.662(2) no
Si18 C19 1.884(3) no
Si18 C23 1.865(3) no
Si18 C29 1.874(3) no
Si18 O17 1.662(2) no
C3 C4 1.522(5) no
C3 C7 1.473(6) no
C3 O2 1.419(4) no
C3 H31 0.975 no
C4 C13 1.517(4) no
C4 O5 1.411(4) no
C4 H41 0.986 no
C6 C7 1.486(8) no
C6 O5 1.422(7) no
C6 H61 0.964 no
C6 H62 0.970 no
C7 N801 1.582(8) no
C7 H71 0.978 no
C7 N901 1.411(7) no
C7 H71 0.978 no
C13 O44 1.220(4) no
C13 N14 1.329(4) no
C15 C16 1.524(4) no
C15 C37 1.512(5) no
C15 N14 1.450(4) no
C15 H151 0.973 no
C16 C35 1.545(4) no
C16 O17 1.422(3) no
C16 H161 0.972 no
C19 C20 1.541(4) no
C19 C21 1.530(5) no
C19 C22 1.531(5) no
C20 H201 0.976 no
C20 H202 0.975 no
C20 H203 0.972 no
C21 H211 0.967 no
C21 H212 0.980 no
C21 H213 0.957 no
C22 H221 0.964 no
C22 H222 0.960 no
C22 H223 0.981 no
C23 C24 1.407(5) no
C23 C28 1.397(5) no
C24 C25 1.386(5) no
C24 H241 0.933 no
C25 C26 1.380(7) no
C25 H251 0.931 no
C26 C27 1.366(7) no
C26 H261 0.939 no
C27 C28 1.380(6) no
C27 H271 0.935 no
C28 H281 0.923 no
C29 C30 1.412(5) no
C29 C34 1.357(5) no
C30 C31 1.393(5) no
C30 H301 0.965 no
C31 C32 1.369(6) no
C31 H311 0.970 no
C32 C33 1.347(6) no
C32 H321 0.934 no
C33 C34 1.385(6) no
C33 H331 0.953 no
C34 H341 0.966 no
C35 C38 1.520(4) no
C35 O36 1.415(4) no
C35 H351 0.972 no
C37 O36 1.430(4) no
C37 H371 0.984 no
C37 H372 0.983 no
C38 O39 1.198(4) no
C38 O40 1.320(4) no
C41 C42 1.523(7) no
C41 C43 1.484(7) no
C41 O40 1.483(4) no
C41 H411 0.989 no
C42 H421 0.985 no
C42 H422 0.983 no
C42 H423 0.982 no
C43 H431 0.968 no
C43 H432 0.976 no
C43 H433 0.980 no
C45 C46 1.402(5) no
C45 C50 1.389(5) no
C46 C47 1.380(5) no
C46 H461 0.943 no
C47 C48 1.380(6) no
C47 H471 0.925 no
C48 C49 1.357(6) no
C48 H481 0.933 no
C49 C50 1.397(5) no
C49 H491 0.934 no
C50 H501 0.932 no
C51 C52 1.390(4) no
C51 C56 1.396(5) no
C52 C53 1.390(5) no
C52 H521 0.949 no
C53 C54 1.364(6) no
C53 H531 0.938 no
C54 C55 1.376(6) no
C54 H541 0.956 no
C55 C56 1.381(6) no
C55 H551 0.930 no
C56 H561 0.938 no
C57 C58 1.536(5) no
C57 C59 1.537(5) no
C57 C60 1.547(5) no
C58 H581 0.965 no
C58 H582 0.973 no
C58 H583 0.977 no
C59 H591 0.960 no
C59 H592 0.968 no
C59 H593 0.953 no
C60 H601 0.967 no
C60 H602 0.957 no
C60 H603 0.964 no
N14 H14 0.844 no
N801 N802 1.231(8) no
N802 N803 1.116(8) no
N901 N902 1.186(8) no
N902 N903 1.125(8) no

loop_
_geom_hbond_atom_site_label_D
_geom_hbond_atom_site_label_H
_geom_hbond_atom_site_label_A
_geom_hbond_distance_DH
_geom_hbond_distance_HA
_geom_hbond_distance_DA
_geom_hbond_angle_DHA
_geom_hbond_publ_flag
N14 H14 O39 0.84 2.39 3.057(5) 137 yes
N14 H14 O5 0.84 2.21 2.624(5) 110 yes
